data_1531116
loop_
_publ_author_name
'Belik, A.A.'
'Gutan, V.B.'
'Ivanov, L.N.'
'Lazoryak, B.I.'

_publ_section_title
;
 Synthesis, structure and luminescence properties of Ca9 Mn M (P O4)7 (M =
 Li, Na, K)
;
_journal_name_full 'Zhurnal Neorganicheskoi Khimii'
_journal_page_first 885
_journal_page_last 892
_journal_volume 46
_journal_year 2001
_chemical_formula_sum 'Ca9 Li Mn O28 P7'
_chemical_name_systematic 'Ca9 Mn Li (P O4)7'
_space_group_IT_number 161
_symmetry_space_group_name_Hall 'R 3 -2"c'
_symmetry_space_group_name_H-M 'R 3 c :H'
_cell_angle_alpha 90
_cell_angle_beta 90
_cell_angle_gamma 120
_cell_formula_units_Z 6
_cell_length_a 10.3554
_cell_length_b 10.3554
_cell_length_c 37.133
_cell_volume 3448.454
_citation_journal_id_ASTM ZNOKAQ
_cod_data_source_file Belik_ZNOKAQ_2001_112.cif
_cod_data_source_block Ca9Li1Mn1O28P7
_cod_original_formula_sum 'Ca9 Li1 Mn1 O28 P7'
_cod_database_code 1531116

loop_
_symmetry_equiv_pos_as_xyz
x,y,z
-y,x-y,z
-x+y,-x,z
-y,-x,z+1/2
x,x-y,z+1/2
-x+y,y,z+1/2
x+2/3,y+1/3,z+1/3
-y+2/3,x-y+1/3,z+1/3
-x+y+2/3,-x+1/3,z+1/3
-y+2/3,-x+1/3,z+5/6
x+2/3,x-y+1/3,z+5/6
-x+y+2/3,y+1/3,z+5/6
x+1/3,y+2/3,z+2/3
-y+1/3,x-y+2/3,z+2/3
-x+y+1/3,-x+2/3,z+2/3
-y+1/3,-x+2/3,z+7/6
x+1/3,x-y+2/3,z+7/6
-x+y+1/3,y+2/3,z+7/6

loop_
_atom_site_label
_atom_site_type_symbol
_atom_site_fract_x
_atom_site_fract_y
_atom_site_fract_z
_atom_site_occupancy
_atom_site_U_iso_or_equiv
O4 O-2 0.749 0.768 0.1214 1 0.0
Ca3 Ca+2 0.1231 0.269 0.3256 1 0.0
O7 O-2 0.605 0.947 0.0465 1 0.0
O9 O-2 0.821 0.923 0.041 1 0.0
P2 P+5 0.6872 0.8581 0.1348 1 0.0
Ca2 Ca+2 0.6178 0.8247 0.2319 1 0.0
Li1 Li+1 0 0 0.174 1 0.0
O6 O-2 0.518 0.765 0.1313 1 0.0
P1 P+5 0 0 0.2661 1 0.0
P3 P+5 0.6527 0.8489 0.0323 1 0.0
O1 O-2 0 0 0.3099 1 0.0
O2 O-2 0.005 0.8625 0.2538 1 0.0
O10 O-2 0.6206 0.816 0.9922 1 0.0
O3 O-2 0.7484 0.9241 0.1741 1 0.0
O5 O-2 0.724 0.007 0.1134 1 0.0
Ca1 Ca+2 0.7271 0.8589 0.4326 1 0.0
Mn1 Mn+2 0 0 0 1 0.0
O8 O-2 0.566 0.694 0.0524 1 0.0
